data_2233668
loop_
_publ_author_name
'Trush, Elizaveta A.'
'Shishkin, Oleg V.'
'Trush, Victor A.'
'Konovalova, Irina S.'
'Sliva, Tetyana Yu.'

_publ_section_title
;
 Tetramethylammonium dimethyl (phenylsulfonylamido)phosphate(1{-})
;
_journal_coeditor_code WN2457
_journal_issue 2
_journal_name_full 'Acta Crystallographica Section E'
_journal_page_first o273
_journal_paper_doi 10.1107/S1600536811055024
_journal_volume 68
_journal_year 2012
_chemical_formula_iupac 'C4 H12 N +, C8 H11 N O5 P S -'
_chemical_formula_moiety 'C4 H12 N +, C8 H11 N O5 P S -'
_chemical_formula_sum 'C12 H23 N2 O5 P S'
_chemical_formula_weight 338.36
_chemical_name_systematic
;
Tetramethylammonium dimethyl (phenylsulfonylamido)phosphate(1-)
;
_space_group_IT_number 9
_symmetry_cell_setting monoclinic
_symmetry_space_group_name_Hall 'C -2yc'
_symmetry_space_group_name_H-M 'C 1 c 1'
_atom_sites_solution_hydrogens geom
_atom_sites_solution_primary direct
_atom_sites_solution_secondary difmap
_audit_creation_method SHELXL-97
_cell_angle_alpha 90.0000(10)
_cell_angle_beta 98.279(9)
_cell_angle_gamma 90.000(3)
_cell_formula_units_Z 4
_cell_length_a 15.2840(9)
_cell_length_b 9.269(2)
_cell_length_c 12.1650(11)
_cell_measurement_reflns_used 2883
_cell_measurement_temperature 293(2)
_cell_measurement_theta_max 32.1925
_cell_measurement_theta_min 2.9595
_cell_volume 1705.4(4)
_computing_cell_refinement
;
CrysAlis CCD (Oxford Diffraction, 2006)
;
_computing_data_collection
;
CrysAlis CCD (Oxford Diffraction, 2006)
;
_computing_data_reduction
;
CrysAlis RED (Oxford Diffraction, 2006)
;
_computing_molecular_graphics 'XP within SHELXTL (Sheldrick, 2008)'
_computing_publication_material 'PLATON (Spek, 2009)'
_computing_structure_refinement 'SHELXL97 (Sheldrick, 2008)'
_computing_structure_solution 'SHELXS97 (Sheldrick, 2008)'
_diffrn_ambient_temperature 293(2)
_diffrn_detector_area_resol_mean 16.1827
_diffrn_measured_fraction_theta_full 0.991
_diffrn_measured_fraction_theta_max 0.991
_diffrn_measurement_device_type 'Oxford Diffraction Xcalibur Sapphire3'
_diffrn_measurement_method '\w scans'
_diffrn_radiation_monochromator graphite
_diffrn_radiation_source 'fine-focus sealed tube'
_diffrn_radiation_type MoK\a
_diffrn_radiation_wavelength 0.71073
_diffrn_reflns_av_R_equivalents 0.0349
_diffrn_reflns_av_sigmaI/netI 0.0675
_diffrn_reflns_limit_h_max 20
_diffrn_reflns_limit_h_min -21
_diffrn_reflns_limit_k_max 13
_diffrn_reflns_limit_k_min -12
_diffrn_reflns_limit_l_max 17
_diffrn_reflns_limit_l_min -17
_diffrn_reflns_number 8644
_diffrn_reflns_theta_full 30.00
_diffrn_reflns_theta_max 30.00
_diffrn_reflns_theta_min 2.97
_exptl_absorpt_coefficient_mu 0.304
_exptl_absorpt_correction_T_max 1.0000
_exptl_absorpt_correction_T_min 0.58175
_exptl_absorpt_correction_type multi-scan
_exptl_absorpt_process_details '(CrysAlis PRO; Oxford Diffraction, 2010)'
_exptl_crystal_colour colourless
_exptl_crystal_density_diffrn 1.318
_exptl_crystal_density_method 'not measured'
_exptl_crystal_description needle
_exptl_crystal_F_000 720
_exptl_crystal_size_max 0.40
_exptl_crystal_size_mid 0.20
_exptl_crystal_size_min 0.10
_refine_diff_density_max 0.230
_refine_diff_density_min -0.152
_refine_ls_abs_structure_details 'Flack (1983), 1444 Friedel pairs'
_refine_ls_abs_structure_Flack 0.05(6)
_refine_ls_extinction_coef 0.0053(4)
_refine_ls_extinction_expression Fc^*^=kFc[1+0.001xFc^2^\l^3^/sin(2\q)]^-1/4^
_refine_ls_extinction_method 'SHELXL97 (Sheldrick, 2008)'
_refine_ls_goodness_of_fit_ref 0.774
_refine_ls_hydrogen_treatment constr
_refine_ls_matrix_type full
_refine_ls_number_parameters 197
_refine_ls_number_reflns 3928
_refine_ls_number_restraints 2
_refine_ls_restrained_S_all 0.774
_refine_ls_R_factor_all 0.0647
_refine_ls_R_factor_gt 0.0324
_refine_ls_shift/su_max 0.000
_refine_ls_shift/su_mean 0.000
_refine_ls_structure_factor_coef Fsqd
_refine_ls_weighting_details 'calc w=1/[\s^2^(Fo^2^)+(0.0302P)^2^+0.0000P] where P=(Fo^2^+2Fc^2^)/3'
_refine_ls_weighting_scheme calc
_refine_ls_wR_factor_gt 0.0582
_refine_ls_wR_factor_ref 0.0627
_reflns_number_gt 2406
_reflns_number_total 3928
_reflns_threshold_expression I>2sigma(I)
_cod_data_source_file wn2457.cif
_cod_data_source_block I
_cod_original_sg_symbol_H-M 'C c'
_cod_database_code 2233668
_cod_database_fobs_code 2233668

loop_
_symmetry_equiv_pos_as_xyz
'x, y, z'
'x, -y, z+1/2'
'x+1/2, y+1/2, z'
'x+1/2, -y+1/2, z+1/2'

loop_
_atom_site_type_symbol
_atom_site_label
_atom_site_fract_x
_atom_site_fract_y
_atom_site_fract_z
_atom_site_U_iso_or_equiv
_atom_site_adp_type
_atom_site_calc_flag
_atom_site_refinement_flags
_atom_site_occupancy
_atom_site_symmetry_multiplicity
P P1 -0.72846(3) -0.17887(6) -0.99705(4) 0.03893(14) Uani d . 1 1
S S1 -0.88898(4) -0.24929(6) -0.92536(5) 0.04416(14) Uani d . 1 1
N N1 -0.83352(11) -0.18063(19) -1.00894(14) 0.0476(4) Uani d . 1 1
N N2 -0.57619(11) -0.5029(2) -0.71028(15) 0.0466(5) Uani d . 1 1
O O1 -0.86516(14) -0.20683(19) -0.81208(13) 0.0773(6) Uani d . 1 1
O O2 -0.98092(11) -0.22632(19) -0.96904(16) 0.0740(5) Uani d . 1 1
O O3 -0.67793(12) -0.30800(18) -0.96015(16) 0.0681(5) Uani d . 1 1
O O4 -0.69770(10) -0.04211(17) -0.92503(14) 0.0618(4) Uani d . 1 1
O O5 -0.70883(10) -0.14025(18) -1.11691(12) 0.0586(4) Uani d . 1 1
C C1 -0.87219(12) -0.4386(2) -0.92758(17) 0.0373(5) Uani d . 1 1
C C2 -0.86269(19) -0.5079(3) -1.0247(2) 0.0609(6) Uani d . 1 1
H H2 -0.8643 -0.4558 -1.0902 0.073 Uiso calc R 1 1
C C3 -0.8507(2) -0.6556(3) -1.0247(2) 0.0725(8) Uani d . 1 1
H H3 -0.8449 -0.7025 -1.0908 0.087 Uiso calc R 1 1
C C4 -0.84735(16) -0.7336(3) -0.9293(2) 0.0635(7) Uani d . 1 1
H H4 -0.8390 -0.8329 -0.9298 0.076 Uiso calc R 1 1
C C5 -0.85644(15) -0.6633(3) -0.8328(2) 0.0567(6) Uani d . 1 1
H H5 -0.8545 -0.7152 -0.7671 0.068 Uiso calc R 1 1
C C6 -0.86836(14) -0.5174(3) -0.83254(17) 0.0474(6) Uani d . 1 1
H H6 -0.8740 -0.4709 -0.7662 0.057 Uiso calc R 1 1
C C7 -0.60472(19) -0.0089(4) -0.9058(3) 0.1007(12) Uani d . 1 1
H H7A -0.5927 0.0693 -0.9531 0.151 Uiso calc R 1 1
H H7B -0.5715 -0.0923 -0.9218 0.151 Uiso calc R 1 1
H H7C -0.5880 0.0184 -0.8295 0.151 Uiso calc R 1 1
C C8 -0.7451(2) -0.0104(3) -1.1696(2) 0.0815(9) Uani d . 1 1
H H8B -0.7178 0.0719 -1.1307 0.122 Uiso calc R 1 1
H H8A -0.8077 -0.0078 -1.1680 0.122 Uiso calc R 1 1
H H8C -0.7339 -0.0084 -1.2453 0.122 Uiso calc R 1 1
C C9 -0.62334(17) -0.5989(3) -0.7979(2) 0.0644(7) Uani d . 1 1
H H9B -0.6614 -0.6634 -0.7650 0.097 Uiso calc R 1 1
H H9A -0.5809 -0.6538 -0.8314 0.097 Uiso calc R 1 1
H H9C -0.6581 -0.5414 -0.8535 0.097 Uiso calc R 1 1
C C10 -0.52163(19) -0.5918(3) -0.6247(2) 0.0697(7) Uani d . 1 1
H H10B -0.4877 -0.5297 -0.5716 0.105 Uiso calc R 1 1
H H10A -0.4824 -0.6516 -0.6597 0.105 Uiso calc R 1 1
H H10C -0.5595 -0.6515 -0.5876 0.105 Uiso calc R 1 1
C C11 -0.51646(17) -0.4051(3) -0.7616(2) 0.0689(7) Uani d . 1 1
H H11C -0.4744 -0.4614 -0.7947 0.103 Uiso calc R 1 1
H H11B -0.4857 -0.3433 -0.7056 0.103 Uiso calc R 1 1
H H11A -0.5507 -0.3475 -0.8177 0.103 Uiso calc R 1 1
C C12 -0.63993(19) -0.4189(3) -0.6587(2) 0.0727(8) Uani d . 1 1
H H12C -0.6751 -0.3617 -0.7142 0.109 Uiso calc R 1 1
H H12B -0.6091 -0.3567 -0.6030 0.109 Uiso calc R 1 1
H H12A -0.6776 -0.4830 -0.6249 0.109 Uiso calc R 1 1

loop_
_atom_site_aniso_label
_atom_site_aniso_U_11
_atom_site_aniso_U_22
_atom_site_aniso_U_33
_atom_site_aniso_U_12
_atom_site_aniso_U_13
_atom_site_aniso_U_23
P1 0.0396(3) 0.0345(3) 0.0437(3) -0.0002(3) 0.0096(2) 0.0012(3)
S1 0.0473(3) 0.0415(3) 0.0467(3) -0.0013(2) 0.0171(2) 0.0014(3)
N1 0.0389(10) 0.0518(11) 0.0528(11) -0.0007(8) 0.0085(8) 0.0104(9)
N2 0.0414(11) 0.0503(12) 0.0489(11) -0.0025(9) 0.0087(8) 0.0038(9)
O1 0.1328(17) 0.0603(11) 0.0427(10) -0.0138(11) 0.0264(10) -0.0104(8)
O2 0.0463(10) 0.0711(11) 0.1084(15) 0.0072(8) 0.0238(9) 0.0168(10)
O3 0.0553(11) 0.0492(10) 0.0971(14) 0.0065(8) 0.0017(9) 0.0155(9)
O4 0.0595(11) 0.0609(11) 0.0665(11) -0.0170(8) 0.0142(8) -0.0184(9)
O5 0.0662(11) 0.0632(11) 0.0513(10) 0.0048(8) 0.0248(8) 0.0029(8)
C1 0.0332(11) 0.0441(11) 0.0348(11) -0.0091(8) 0.0064(8) -0.0025(10)
C2 0.0954(19) 0.0482(14) 0.0417(13) -0.0123(13) 0.0188(12) -0.0044(11)
C3 0.101(2) 0.0536(17) 0.0659(18) -0.0144(14) 0.0224(15) -0.0256(14)
C4 0.0629(16) 0.0392(14) 0.089(2) -0.0055(11) 0.0140(14) -0.0010(15)
C5 0.0580(16) 0.0503(15) 0.0607(16) -0.0055(11) 0.0047(12) 0.0146(12)
C6 0.0552(14) 0.0525(14) 0.0344(13) -0.0052(11) 0.0059(10) 0.0045(10)
C7 0.073(2) 0.102(3) 0.124(3) -0.0374(19) 0.0050(19) -0.027(2)
C8 0.101(2) 0.081(2) 0.0664(18) 0.0027(17) 0.0261(16) 0.0275(15)
C9 0.0523(15) 0.0679(16) 0.0732(17) -0.0069(12) 0.0099(13) -0.0097(14)
C10 0.0601(15) 0.0793(18) 0.0679(18) 0.0110(14) 0.0030(12) 0.0266(14)
C11 0.0565(16) 0.0727(18) 0.0772(19) -0.0160(13) 0.0083(13) 0.0213(14)
C12 0.0573(15) 0.0800(19) 0.081(2) 0.0114(15) 0.0116(13) -0.0142(16)

loop_
_atom_type_symbol
_atom_type_description
_atom_type_scat_dispersion_real
_atom_type_scat_dispersion_imag
_atom_type_scat_source
C C 0.0033 0.0016 'International Tables Vol C Tables 4.2.6.8 and 6.1.1.4'
H H 0.0000 0.0000 'International Tables Vol C Tables 4.2.6.8 and 6.1.1.4'
N N 0.0061 0.0033 'International Tables Vol C Tables 4.2.6.8 and 6.1.1.4'
O O 0.0106 0.0060 'International Tables Vol C Tables 4.2.6.8 and 6.1.1.4'
P P 0.1023 0.0942 'International Tables Vol C Tables 4.2.6.8 and 6.1.1.4'
S S 0.1246 0.1234 'International Tables Vol C Tables 4.2.6.8 and 6.1.1.4'

loop_
_geom_angle_atom_site_label_1
_geom_angle_atom_site_label_2
_geom_angle_atom_site_label_3
_geom_angle
O3 P1 O5 107.99(10)
O3 P1 O4 112.76(10)
O5 P1 O4 104.56(9)
O3 P1 N1 120.12(10)
O5 P1 N1 104.05(9)
O4 P1 N1 105.99(9)
O1 S1 O2 114.42(12)
O1 S1 N1 115.58(11)
O2 S1 N1 107.03(10)
O1 S1 C1 105.65(11)
O2 S1 C1 105.98(10)
N1 S1 C1 107.57(10)
S1 N1 P1 125.74(11)
C12 N2 C10 109.7(2)
C12 N2 C11 110.1(2)
C10 N2 C11 108.40(18)
C12 N2 C9 109.99(19)
C10 N2 C9 109.5(2)
C11 N2 C9 109.07(19)
C7 O4 P1 118.14(16)
C8 O5 P1 119.47(16)
C6 C1 C2 118.9(2)
C6 C1 S1 120.41(16)
C2 C1 S1 120.68(17)
C1 C2 C3 119.7(2)
C1 C2 H2 120.2
C3 C2 H2 120.2
C4 C3 C2 121.0(2)
C4 C3 H3 119.5
C2 C3 H3 119.5
C3 C4 C5 118.9(2)
C3 C4 H4 120.6
C5 C4 H4 120.6
C6 C5 C4 120.3(2)
C6 C5 H5 119.9
C4 C5 H5 119.9
C1 C6 C5 121.2(2)
C1 C6 H6 119.4
C5 C6 H6 119.4
O4 C7 H7A 109.5
O4 C7 H7B 109.5
H7A C7 H7B 109.5
O4 C7 H7C 109.5
H7A C7 H7C 109.5
H7B C7 H7C 109.5
O5 C8 H8B 109.5
O5 C8 H8A 109.5
H8B C8 H8A 109.5
O5 C8 H8C 109.5
H8B C8 H8C 109.5
H8A C8 H8C 109.5
N2 C9 H9B 109.5
N2 C9 H9A 109.5
H9B C9 H9A 109.5
N2 C9 H9C 109.5
H9B C9 H9C 109.5
H9A C9 H9C 109.5
N2 C10 H10B 109.5
N2 C10 H10A 109.5
H10B C10 H10A 109.5
N2 C10 H10C 109.5
H10B C10 H10C 109.5
H10A C10 H10C 109.5
N2 C11 H11C 109.5
N2 C11 H11B 109.5
H11C C11 H11B 109.5
N2 C11 H11A 109.5
H11C C11 H11A 109.5
H11B C11 H11A 109.5
N2 C12 H12C 109.5
N2 C12 H12B 109.5
H12C C12 H12B 109.5
N2 C12 H12A 109.5
H12C C12 H12A 109.5
H12B C12 H12A 109.5

loop_
_geom_bond_atom_site_label_1
_geom_bond_atom_site_label_2
_geom_bond_distance
P1 O3 1.4597(17)
P1 O5 1.5718(16)
P1 O4 1.5738(16)
P1 N1 1.5915(17)
S1 O1 1.4290(16)
S1 O2 1.4447(16)
S1 N1 1.5510(18)
S1 C1 1.774(2)
N2 C12 1.457(3)
N2 C10 1.486(3)
N2 C11 1.486(3)
N2 C9 1.492(3)
O4 C7 1.440(3)
O5 C8 1.437(3)
C1 C6 1.362(3)
C1 C2 1.370(3)
C2 C3 1.381(4)
C2 H2 0.9300
C3 C4 1.361(4)
C3 H3 0.9300
C4 C5 1.367(3)
C4 H4 0.9300
C5 C6 1.365(3)
C5 H5 0.9300
C6 H6 0.9300
C7 H7A 0.9600
C7 H7B 0.9600
C7 H7C 0.9600
C8 H8B 0.9600
C8 H8A 0.9600
C8 H8C 0.9600
C9 H9B 0.9600
C9 H9A 0.9600
C9 H9C 0.9600
C10 H10B 0.9600
C10 H10A 0.9600
C10 H10C 0.9600
C11 H11C 0.9600
C11 H11B 0.9600
C11 H11A 0.9600
C12 H12C 0.9600
C12 H12B 0.9600
C12 H12A 0.9600
